data_4309152
loop_
_publ_author_name
'Janet L. Shaw'
'Gordon T. Yee'
'Guangbin Wang'
'David E. Benson'
'Cagil Gokdemir'
'Christopher J. Ziegler'

_publ_contact_author
;
Christopher J. Ziegler
University of Akron
Department of Chemistry
Akron, OH 44325-3601
;
_publ_contact_author_email ziegler@uakron.edu
_publ_contact_author_fax '1 330 972 7370'
_publ_contact_author_phone '1 330 972 2531'
_publ_section_title
;
Magneto-Structural Relationships in a Series of Dinuclear Oxalato-Bridged
(Diphenyldipyrazolylmethane)copper(II) Complexes
;
_journal_name_full 'Inorganic Chemistry'
_journal_page_first 5060
_journal_page_last 5067
_journal_paper_doi 10.1021/ic048229t
_journal_volume 44
_journal_year 2005
_chemical_formula_sum 'C44 H46 Cu2 N10 O13'
_chemical_formula_weight 1049.99
_chemical_name_common JK100
_chemical_name_systematic
;
 u-oxalato-bis-[(diphenyl-bis(3-methylpyrazolyl)methane)copper(II) hydrate]
;
_space_group_IT_number 15
_symmetry_cell_setting monoclinic
_symmetry_space_group_name_Hall '-C 2yc'
_symmetry_space_group_name_H-M 'C 1 2/c 1'
_atom_sites_solution_hydrogens geom
_atom_sites_solution_primary direct
_atom_sites_solution_secondary difmap
_audit_creation_method SHELXL-97
_cell_angle_alpha 90.00
_cell_angle_beta 100.8890(10)
_cell_angle_gamma 90.00
_cell_formula_units_Z 4
_cell_length_a 23.4588(14)
_cell_length_b 8.8568(5)
_cell_length_c 21.7818(13)
_cell_measurement_reflns_used 9146
_cell_measurement_temperature 100(2)
_cell_measurement_theta_max 28.26
_cell_measurement_theta_min 2.34
_cell_volume 4444.1(5)
_computing_cell_refinement 'Bruker SMART'
_computing_data_collection 'Bruker SMART'
_computing_data_reduction 'Bruker SAINT'
_computing_molecular_graphics 'Bruker SHELXTL'
_computing_publication_material 'Bruker SHELXTL'
_computing_structure_refinement 'SHELXL-97 (Sheldrick, 1997)'
_computing_structure_solution 'SHELXS-97 (Sheldrick, 1990)'
_diffrn_ambient_temperature 100(2)
_diffrn_measured_fraction_theta_full 0.963
_diffrn_measured_fraction_theta_max 0.963
_diffrn_measurement_device_type 'CCD area detector'
_diffrn_measurement_method 'phi and omega scans'
_diffrn_radiation_monochromator graphite
_diffrn_radiation_source 'fine-focus sealed tube'
_diffrn_radiation_type MoK\a
_diffrn_radiation_wavelength 0.71073
_diffrn_reflns_av_R_equivalents 0.0249
_diffrn_reflns_av_sigmaI/netI 0.0247
_diffrn_reflns_limit_h_max 31
_diffrn_reflns_limit_h_min -31
_diffrn_reflns_limit_k_max 11
_diffrn_reflns_limit_k_min -11
_diffrn_reflns_limit_l_max 27
_diffrn_reflns_limit_l_min -28
_diffrn_reflns_number 19148
_diffrn_reflns_theta_full 28.26
_diffrn_reflns_theta_max 28.26
_diffrn_reflns_theta_min 1.77
_exptl_absorpt_coefficient_mu 1.036
_exptl_absorpt_correction_T_max 0.6820
_exptl_absorpt_correction_T_min 0.6032
_exptl_absorpt_correction_type SADABS
_exptl_crystal_colour blue
_exptl_crystal_density_diffrn 1.569
_exptl_crystal_density_meas 0
_exptl_crystal_density_method 'not measured'
_exptl_crystal_description block
_exptl_crystal_F_000 2168
_exptl_crystal_size_max 0.40
_exptl_crystal_size_mid 0.40
_exptl_crystal_size_min 0.40
_refine_diff_density_max 0.517
_refine_diff_density_min -0.232
_refine_diff_density_rms 0.070
_refine_ls_extinction_method none
_refine_ls_goodness_of_fit_ref 1.063
_refine_ls_hydrogen_treatment mixed
_refine_ls_matrix_type full
_refine_ls_number_parameters 404
_refine_ls_number_reflns 5306
_refine_ls_number_restraints 0
_refine_ls_restrained_S_all 1.063
_refine_ls_R_factor_all 0.0354
_refine_ls_R_factor_gt 0.0320
_refine_ls_shift/su_max 0.003
_refine_ls_shift/su_mean 0.000
_refine_ls_structure_factor_coef Fsqd
_refine_ls_weighting_details 'calc w=1/[\s^2^(Fo^2^)+(0.0441P)^2^+5.4379P] where P=(Fo^2^+2Fc^2^)/3'
_refine_ls_weighting_scheme calc
_refine_ls_wR_factor_gt 0.0823
_refine_ls_wR_factor_ref 0.0841
_reflns_number_gt 4840
_reflns_number_total 5306
_reflns_threshold_expression >2sigma(I)
_cod_data_source_file ic048229tsi20041216_011457_3.cif
_cod_data_source_block c2/c
_cod_depositor_comments
;
The following automatic conversions were performed:
'_symmetry_cell_setting' value 'Monoclinic' changed to 'monoclinic'
according to '/home/saulius/struct/CIF-dictionaries/cif_core.dic'
dictionary named 'cif_core.dic' version 2.4.1 from 2010-06-29.

Automatic conversion script
Id: cif_fix_enum 1527 2010-12-29 10:47:43Z saulius 
;
_cod_database_code 4309152

loop_
_symmetry_equiv_pos_as_xyz
'x, y, z'
'-x, y, -z+1/2'
'x+1/2, y+1/2, z'
'-x+1/2, y+1/2, -z+1/2'
'-x, -y, -z'
'x, -y, z-1/2'
'-x+1/2, -y+1/2, -z'
'x+1/2, -y+1/2, z-1/2'

loop_
_atom_site_label
_atom_site_type_symbol
_atom_site_fract_x
_atom_site_fract_y
_atom_site_fract_z
_atom_site_U_iso_or_equiv
_atom_site_adp_type
_atom_site_occupancy
_atom_site_symmetry_multiplicity
_atom_site_calc_flag
_atom_site_refinement_flags
_atom_site_disorder_assembly
_atom_site_disorder_group
C1 C 0.85324(7) 0.21326(18) 0.71915(7) 0.0146(3) Uani 1 1 d . . .
C2 C 0.79214(7) 0.26245(18) 0.68686(7) 0.0153(3) Uani 1 1 d . . .
C3 C 0.78261(8) 0.4028(2) 0.65790(8) 0.0182(3) Uani 1 1 d . . .
C4 C 0.72738(8) 0.4415(2) 0.62559(8) 0.0223(4) Uani 1 1 d . . .
C5 C 0.68169(8) 0.3411(2) 0.62286(8) 0.0234(4) Uani 1 1 d . . .
C6 C 0.69051(8) 0.2031(2) 0.65302(9) 0.0236(4) Uani 1 1 d . . .
C7 C 0.74550(8) 0.16398(19) 0.68506(8) 0.0200(3) Uani 1 1 d . . .
C8 C 0.86554(7) 0.23067(18) 0.79036(7) 0.0170(3) Uani 1 1 d . . .
C9 C 0.91921(8) 0.1830(2) 0.82412(8) 0.0202(3) Uani 1 1 d . . .
C10 C 0.93118(9) 0.1969(2) 0.88892(8) 0.0256(4) Uani 1 1 d . . .
C11 C 0.89058(10) 0.2627(2) 0.91960(8) 0.0278(4) Uani 1 1 d . . .
C12 C 0.83805(9) 0.3123(2) 0.88632(9) 0.0263(4) Uani 1 1 d . . .
C13 C 0.82504(8) 0.2942(2) 0.82125(8) 0.0207(3) Uani 1 1 d . . .
C14 C 0.93240(7) 0.41159(19) 0.62022(8) 0.0171(3) Uani 1 1 d . . .
C15 C 0.95036(7) 0.4953(2) 0.67504(8) 0.0198(3) Uani 1 1 d . . .
C16 C 0.92668(7) 0.4251(2) 0.72054(8) 0.0185(3) Uani 1 1 d . . .
C17 C 0.84459(7) -0.14002(18) 0.64071(8) 0.0168(3) Uani 1 1 d . . .
C18 C 0.85070(8) -0.1945(2) 0.70221(8) 0.0206(3) Uani 1 1 d . . .
C19 C 0.86016(8) -0.0703(2) 0.74019(8) 0.0192(3) Uani 1 1 d . . .
C20 C 0.94607(8) 0.4405(2) 0.55702(9) 0.0217(4) Uani 1 1 d . . .
C21 C 0.83384(9) -0.2277(2) 0.58121(8) 0.0217(4) Uani 1 1 d . . .
C22 C 0.76472(7) 0.32578(18) 0.49543(7) 0.0158(3) Uani 1 1 d . . .
Cu1 Cu 0.843180(8) 0.16382(2) 0.575436(8) 0.01430(7) Uani 1 1 d . . .
H3 H 0.8115(9) 0.467(2) 0.6584(9) 0.020(5) Uiso 1 1 d . . .
H4 H 0.7212(9) 0.534(2) 0.6074(9) 0.017(5) Uiso 1 1 d . . .
H5 H 0.6459(10) 0.369(3) 0.6019(11) 0.032(6) Uiso 1 1 d . . .
H6 H 0.6599(10) 0.140(3) 0.6530(11) 0.025(6) Uiso 1 1 d . . .
H7 H 0.7525(9) 0.066(3) 0.7061(10) 0.023(5) Uiso 1 1 d . . .
H9 H 0.9452(9) 0.141(2) 0.8041(10) 0.020(5) Uiso 1 1 d . . .
H10 H 0.9676(10) 0.160(2) 0.9101(11) 0.024(6) Uiso 1 1 d . . .
H11 H 0.9014(11) 0.272(3) 0.9607(12) 0.039(7) Uiso 1 1 d . . .
H12 H 0.8116(10) 0.359(2) 0.9060(10) 0.023(5) Uiso 1 1 d . . .
H13 H 0.7913(10) 0.324(2) 0.8002(10) 0.017(5) Uiso 1 1 d . . .
H15 H 0.9725(9) 0.581(2) 0.6782(9) 0.017(5) Uiso 1 1 d . . .
H16 H 0.9289(9) 0.448(2) 0.7629(10) 0.024(5) Uiso 1 1 d . . .
H18 H 0.8494(9) -0.297(2) 0.7151(10) 0.019(5) Uiso 1 1 d . . .
H19 H 0.8680(9) -0.062(2) 0.7852(10) 0.025(5) Uiso 1 1 d . . .
H20A H 0.9783(14) 0.501(3) 0.5593(13) 0.057(8) Uiso 1 1 d . . .
H21A H 0.7981(14) -0.275(4) 0.5774(14) 0.063(9) Uiso 1 1 d . . .
H20B H 0.9554(14) 0.355(4) 0.5383(15) 0.060(9) Uiso 1 1 d . . .
H21B H 0.8623(16) -0.283(4) 0.5835(17) 0.079(11) Uiso 1 1 d . . .
H20C H 0.9134(13) 0.488(3) 0.5283(14) 0.058(8) Uiso 1 1 d . . .
H21C H 0.8289(11) -0.170(3) 0.5473(13) 0.038(7) Uiso 1 1 d . . .
H6OA H 0.9251(12) -0.005(3) 0.5470(13) 0.042(8) Uiso 1 1 d . . .
H7OA H 0.9954(10) 0.092(3) 0.2199(10) 0.032(6) Uiso 1 1 d . . .
H6OB H 0.9219(11) 0.083(3) 0.5034(13) 0.041(8) Uiso 1 1 d . . .
N1 N 0.89691(6) 0.30309(16) 0.69404(6) 0.0152(3) Uani 1 1 d . . .
N2 N 0.89906(6) 0.29586(16) 0.63172(6) 0.0155(3) Uani 1 1 d . . .
N3 N 0.86048(6) 0.05255(15) 0.70339(6) 0.0148(3) Uani 1 1 d . . .
N4 N 0.84978(6) 0.01005(15) 0.64175(6) 0.0147(3) Uani 1 1 d . . .
N5 N 0.98569(7) 0.18545(17) 0.39931(8) 0.0231(3) Uani 1 1 d . . .
O1 O 0.94901(6) 0.25620(19) 0.36189(8) 0.0393(4) Uani 1 1 d . . .
O2 O 1.02890(6) 0.12914(19) 0.38084(7) 0.0342(3) Uani 1 1 d . . .
O3 O 0.98126(7) 0.16681(18) 0.45490(7) 0.0385(4) Uani 1 1 d . . .
O4 O 0.76641(5) 0.07591(13) 0.53619(5) 0.0179(2) Uani 1 1 d . . .
O5 O 0.81717(5) 0.33861(13) 0.52060(5) 0.0177(2) Uani 1 1 d . . .
O6 O 0.90326(6) 0.05069(16) 0.52611(6) 0.0227(3) Uani 1 1 d . . .
O7 O 1.0000 0.0266(3) 0.2500 0.0356(5) Uani 1 2 d S . .

loop_
_atom_site_aniso_label
_atom_site_aniso_U_11
_atom_site_aniso_U_22
_atom_site_aniso_U_33
_atom_site_aniso_U_23
_atom_site_aniso_U_13
_atom_site_aniso_U_12
C1 0.0187(7) 0.0141(7) 0.0118(7) 0.0004(6) 0.0045(6) -0.0007(6)
C2 0.0181(7) 0.0163(8) 0.0124(7) -0.0013(6) 0.0050(6) 0.0020(6)
C3 0.0210(8) 0.0175(8) 0.0174(8) 0.0001(6) 0.0069(6) 0.0006(7)
C4 0.0266(9) 0.0245(9) 0.0171(8) 0.0026(7) 0.0074(7) 0.0090(7)
C5 0.0179(8) 0.0359(11) 0.0166(8) -0.0044(7) 0.0036(7) 0.0078(7)
C6 0.0180(8) 0.0275(9) 0.0269(9) -0.0081(7) 0.0080(7) -0.0012(7)
C7 0.0214(8) 0.0177(8) 0.0224(9) -0.0025(6) 0.0081(7) 0.0004(6)
C8 0.0259(8) 0.0133(7) 0.0121(7) 0.0000(6) 0.0046(6) -0.0034(6)
C9 0.0262(9) 0.0182(8) 0.0160(8) 0.0001(6) 0.0032(7) -0.0002(7)
C10 0.0364(10) 0.0209(9) 0.0167(8) 0.0015(7) -0.0021(7) -0.0048(8)
C11 0.0487(12) 0.0224(9) 0.0126(8) -0.0020(7) 0.0062(8) -0.0092(8)
C12 0.0416(11) 0.0209(9) 0.0200(9) -0.0047(7) 0.0153(8) -0.0052(8)
C13 0.0283(9) 0.0163(8) 0.0189(8) -0.0001(6) 0.0079(7) -0.0012(7)
C14 0.0157(7) 0.0192(8) 0.0164(8) 0.0049(6) 0.0029(6) 0.0033(6)
C15 0.0186(8) 0.0203(8) 0.0196(8) 0.0029(6) 0.0016(6) -0.0036(7)
C16 0.0188(8) 0.0199(8) 0.0157(8) 0.0006(6) 0.0004(6) -0.0019(6)
C17 0.0189(8) 0.0152(8) 0.0170(8) 0.0005(6) 0.0052(6) 0.0022(6)
C18 0.0309(9) 0.0147(8) 0.0170(8) 0.0025(6) 0.0064(7) 0.0009(7)
C19 0.0251(8) 0.0187(8) 0.0144(8) 0.0035(6) 0.0055(6) 0.0014(6)
C20 0.0239(9) 0.0227(9) 0.0204(9) 0.0058(7) 0.0086(7) -0.0003(7)
C21 0.0320(10) 0.0165(8) 0.0168(8) -0.0018(7) 0.0050(7) 0.0016(7)
C22 0.0211(8) 0.0176(8) 0.0096(7) -0.0009(6) 0.0052(6) 0.0015(6)
Cu1 0.01728(11) 0.01487(11) 0.01075(11) 0.00173(7) 0.00265(7) 0.00132(7)
N1 0.0171(6) 0.0168(7) 0.0118(6) 0.0015(5) 0.0035(5) -0.0009(5)
N2 0.0179(6) 0.0171(7) 0.0120(6) 0.0020(5) 0.0040(5) 0.0009(5)
N3 0.0190(6) 0.0152(7) 0.0102(6) 0.0001(5) 0.0031(5) 0.0020(5)
N4 0.0177(6) 0.0162(7) 0.0105(6) -0.0006(5) 0.0032(5) 0.0018(5)
N5 0.0215(7) 0.0207(7) 0.0289(8) 0.0015(6) 0.0094(6) -0.0027(6)
O1 0.0217(7) 0.0427(9) 0.0513(10) 0.0101(7) 0.0017(6) 0.0035(6)
O2 0.0286(7) 0.0476(9) 0.0295(8) 0.0048(6) 0.0134(6) 0.0132(6)
O3 0.0423(9) 0.0500(10) 0.0282(8) -0.0044(6) 0.0193(7) -0.0049(7)
O4 0.0202(6) 0.0170(6) 0.0157(6) 0.0026(4) 0.0012(4) 0.0014(4)
O5 0.0191(6) 0.0185(6) 0.0150(6) 0.0037(4) 0.0017(4) 0.0008(4)
O6 0.0243(6) 0.0277(7) 0.0180(6) 0.0024(5) 0.0088(5) 0.0057(6)
O7 0.0390(12) 0.0368(12) 0.0351(12) 0.000 0.0176(10) 0.000

loop_
_atom_type_symbol
_atom_type_description
_atom_type_scat_dispersion_real
_atom_type_scat_dispersion_imag
_atom_type_scat_source
C C 0.0033 0.0016 'International Tables Vol C Tables 4.2.6.8 and 6.1.1.4'
H H 0.0000 0.0000 'International Tables Vol C Tables 4.2.6.8 and 6.1.1.4'
N N 0.0061 0.0033 'International Tables Vol C Tables 4.2.6.8 and 6.1.1.4'
O O 0.0106 0.0060 'International Tables Vol C Tables 4.2.6.8 and 6.1.1.4'
Cu Cu 0.3201 1.2651 'International Tables Vol C Tables 4.2.6.8 and 6.1.1.4'

loop_
_geom_angle_atom_site_label_1
_geom_angle_atom_site_label_2
_geom_angle_atom_site_label_3
_geom_angle
_geom_angle_site_symmetry_1
_geom_angle_site_symmetry_3
_geom_angle_publ_flag
N1 C1 N3 108.25(12) . . ?
N1 C1 C8 107.99(13) . . ?
N3 C1 C8 108.88(13) . . ?
N1 C1 C2 109.23(13) . . ?
N3 C1 C2 107.72(13) . . ?
C8 C1 C2 114.61(13) . . ?
C3 C2 C7 119.19(15) . . ?
C3 C2 C1 121.12(15) . . ?
C7 C2 C1 119.68(15) . . ?
C2 C3 C4 120.15(17) . . ?
C5 C4 C3 120.04(17) . . ?
C6 C5 C4 120.09(17) . . ?
C5 C6 C7 120.00(17) . . ?
C6 C7 C2 120.48(17) . . ?
C13 C8 C9 120.00(16) . . ?
C13 C8 C1 121.23(15) . . ?
C9 C8 C1 118.76(15) . . ?
C10 C9 C8 119.73(17) . . ?
C11 C10 C9 119.94(18) . . ?
C12 C11 C10 120.43(17) . . ?
C11 C12 C13 119.85(18) . . ?
C8 C13 C12 120.00(18) . . ?
N2 C14 C15 109.71(14) . . ?
N2 C14 C20 122.53(15) . . ?
C15 C14 C20 127.76(16) . . ?
C16 C15 C14 106.15(15) . . ?
N1 C16 C15 107.44(15) . . ?
N4 C17 C18 109.46(15) . . ?
N4 C17 C21 122.22(15) . . ?
C18 C17 C21 128.32(16) . . ?
C19 C18 C17 106.00(15) . . ?
N3 C19 C18 107.87(15) . . ?
O5 C22 O4 126.74(15) . 7_656 ?
O5 C22 C22 116.72(18) . 7_656 ?
O4 C22 C22 116.54(18) 7_656 7_656 ?
N4 Cu1 O5 162.84(5) . . ?
N4 Cu1 N2 90.18(6) . . ?
O5 Cu1 N2 90.24(5) . . ?
N4 Cu1 O4 89.08(5) . . ?
O5 Cu1 O4 84.06(5) . . ?
N2 Cu1 O4 157.66(5) . . ?
N4 Cu1 O6 94.32(6) . . ?
O5 Cu1 O6 102.54(5) . . ?
N2 Cu1 O6 99.32(5) . . ?
O4 Cu1 O6 103.01(5) . . ?
C16 N1 N2 110.30(13) . . ?
C16 N1 C1 127.44(14) . . ?
N2 N1 C1 119.91(13) . . ?
C14 N2 N1 106.35(13) . . ?
C14 N2 Cu1 132.19(11) . . ?
N1 N2 Cu1 119.57(10) . . ?
C19 N3 N4 109.83(13) . . ?
C19 N3 C1 128.45(13) . . ?
N4 N3 C1 118.87(12) . . ?
C17 N4 N3 106.81(13) . . ?
C17 N4 Cu1 132.99(11) . . ?
N3 N4 Cu1 120.18(10) . . ?
O1 N5 O3 122.14(17) . . ?
O1 N5 O2 119.37(16) . . ?
O3 N5 O2 118.49(16) . . ?
C22 O4 Cu1 110.38(10) 7_656 . ?
C22 O5 Cu1 110.98(10) . . ?

loop_
_geom_bond_atom_site_label_1
_geom_bond_atom_site_label_2
_geom_bond_distance
_geom_bond_site_symmetry_2
_geom_bond_publ_flag
C1 N1 1.481(2) . ?
C1 N3 1.481(2) . ?
C1 C8 1.531(2) . ?
C1 C2 1.536(2) . ?
C2 C3 1.392(2) . ?
C2 C7 1.394(2) . ?
C3 C4 1.396(2) . ?
C4 C5 1.386(3) . ?
C5 C6 1.384(3) . ?
C6 C7 1.390(3) . ?
C8 C13 1.383(2) . ?
C8 C9 1.398(2) . ?
C9 C10 1.392(2) . ?
C10 C11 1.390(3) . ?
C11 C12 1.378(3) . ?
C12 C13 1.402(3) . ?
C14 N2 1.341(2) . ?
C14 C15 1.401(2) . ?
C14 C20 1.493(2) . ?
C15 C16 1.373(2) . ?
C16 N1 1.355(2) . ?
C17 N4 1.334(2) . ?
C17 C18 1.406(2) . ?
C17 C21 1.491(2) . ?
C18 C19 1.369(2) . ?
C19 N3 1.352(2) . ?
C22 O5 1.254(2) . ?
C22 O4 1.255(2) 7_656 ?
C22 C22 1.540(3) 7_656 ?
Cu1 N4 1.9699(13) . ?
Cu1 O5 1.9799(11) . ?
Cu1 N2 1.9955(14) . ?
Cu1 O4 1.9996(12) . ?
Cu1 O6 2.1719(13) . ?
N1 N2 1.3694(18) . ?
N3 N4 1.3711(18) . ?
N5 O1 1.238(2) . ?
N5 O3 1.246(2) . ?
N5 O2 1.262(2) . ?
O4 C22 1.255(2) 7_656 ?
